data_2105333
loop_
_publ_author_name
'Komura, Y.'
'Tokunaga, K.'

_publ_section_title
;
 Structural studies of stacking variants in Mg-base Friauf-Laves-phases
;
_journal_name_full 'Acta Crystallographica B (24,1968-38,1982)'
_journal_page_first 1548
_journal_page_last 1554
_journal_paper_doi 10.1107/S0567740880006565
_journal_volume 36
_journal_year 1980
_chemical_formula_sum 'Ag0.96 Mg16 Zn31.04'
_chemical_name_systematic 'Silver magnesium zinc (0.96/16/31.04)'
_space_group_IT_number 194
_symmetry_space_group_name_Hall '-P 6c 2c'
_symmetry_space_group_name_H-M 'P 63/m m c'
_cell_angle_alpha 90
_cell_angle_beta 90
_cell_angle_gamma 120
_cell_formula_units_Z 1
_cell_length_a 5.21
_cell_length_b 5.21
_cell_length_c 34.4
_cell_volume 808.657
_citation_journal_id_ASTM ACBCAR
_cod_data_source_file silver0-1_191.cif
_cod_data_source_block Ag0.96Mg16Zn31.04
_cod_original_cell_volume 808.6573
_cod_database_code 2105333

loop_
_symmetry_equiv_pos_as_xyz
x,y,z
x-y,x,z+1/2
-y,x-y,z
-x,-y,z+1/2
-x+y,-x,z
y,-x+y,z+1/2
-y,-x,-z+1/2
x-y,-y,-z
x,x-y,-z+1/2
y,x,-z
-x+y,y,-z+1/2
-x,-x+y,-z
-x,-y,-z
-x+y,-x,-z-1/2
y,-x+y,-z
x,y,-z-1/2
x-y,x,-z
-y,x-y,-z-1/2
y,x,z-1/2
-x+y,y,z
-x,-x+y,z-1/2
-y,-x,z
x-y,-y,z-1/2
x,x-y,z

loop_
_atom_site_label
_atom_site_type_symbol
_atom_site_fract_x
_atom_site_fract_y
_atom_site_fract_z
_atom_site_occupancy
Zn3 Zn 0.5 0 0 0.97
Ag5 Ag 0.1645 0.329 0.12494 0.03
Zn1 Zn 0.3333 0.6667 0.0624 0.97
Mg2 Mg 0 0 0.2961 1
Mg4 Mg 0.3333 0.6667 0.8286 1
Mg3 Mg 0.3333 0.6667 0.9219 1
Zn4 Zn 0.5022 0.0044 0.25 0.97
Ag2 Ag 0.3333 0.6667 0.1874 0.03
Ag4 Ag 0.5022 0.0044 0.25 0.03
Zn2 Zn 0.3333 0.6667 0.1874 0.97
Ag3 Ag 0.5 0 0 0.03
Mg1 Mg 0 0 0.046 1
Zn5 Zn 0.1645 0.329 0.12494 0.97
Ag1 Ag 0.3333 0.6667 0.0624 0.03
